data_4080040
loop_
_publ_author_name
'Sinha, Arup'
'Majumdar, Moumita'
'Sarkar, Mithun'
'Ghatak, Tapas'
'Bera, Jitendra K.'

_publ_section_title
;
 Understanding C--H Bond Activation on a Diruthenium(I) Platform
;
_journal_issue 1
_journal_name_full Organometallics
_journal_page_first 340
_journal_paper_doi 10.1021/om301228h
_journal_volume 32
_journal_year 2013
_chemical_formula_moiety 'C32 H17 F2 N4 O4 Ru2, C2 H4 Cl2, B F4'
_chemical_formula_sum 'C34 H21 B Cl2 F6 N4 O4 Ru2'
_chemical_formula_weight 947.40
_chemical_name_systematic
; 
 ? 
;
_space_group_IT_number 2
_symmetry_cell_setting triclinic
_symmetry_space_group_name_Hall '-P 1'
_symmetry_space_group_name_H-M 'P -1'
_atom_sites_solution_hydrogens geom
_atom_sites_solution_primary direct
_atom_sites_solution_secondary difmap
_audit_creation_method SHELXL-97
_cell_angle_alpha 87.4320(10)
_cell_angle_beta 83.1130(10)
_cell_angle_gamma 86.0610(10)
_cell_formula_units_Z 2
_cell_length_a 10.8706(7)
_cell_length_b 12.0687(8)
_cell_length_c 12.9726(8)
_cell_measurement_reflns_used 5302
_cell_measurement_temperature 100(2)
_cell_measurement_theta_max 28.19
_cell_measurement_theta_min 2.32
_cell_volume 1684.51(19)
_computing_cell_refinement 'Bruker SAINT'
_computing_data_collection 'Bruker APEX'
_computing_data_reduction 'Bruker SAINT'
_computing_molecular_graphics ORTEP
_computing_publication_material ciftab
_computing_structure_refinement 'SHELXL-97 (Sheldrick, 1997)'
_computing_structure_solution 'SHELXS-97 (Sheldrick, 1990)'
_diffrn_ambient_temperature 100(2)
_diffrn_measured_fraction_theta_full 0.954
_diffrn_measured_fraction_theta_max 0.954
_diffrn_measurement_device_type 'Bruker SMART APEX'
_diffrn_measurement_method 'omega scans'
_diffrn_radiation_monochromator graphite
_diffrn_radiation_source 'fine-focus sealed tube'
_diffrn_radiation_type MoK\a
_diffrn_radiation_wavelength 0.71073
_diffrn_reflns_av_R_equivalents 0.0297
_diffrn_reflns_av_sigmaI/netI 0.0514
_diffrn_reflns_limit_h_max 14
_diffrn_reflns_limit_h_min -14
_diffrn_reflns_limit_k_max 16
_diffrn_reflns_limit_k_min -16
_diffrn_reflns_limit_l_max 17
_diffrn_reflns_limit_l_min -17
_diffrn_reflns_number 15058
_diffrn_reflns_theta_full 28.29
_diffrn_reflns_theta_max 28.29
_diffrn_reflns_theta_min 2.27
_exptl_absorpt_coefficient_mu 1.136
_exptl_absorpt_correction_T_max 0.7644
_exptl_absorpt_correction_T_min 0.6853
_exptl_absorpt_correction_type empirical
_exptl_absorpt_process_details SADABS
_exptl_crystal_colour red
_exptl_crystal_density_diffrn 1.868
_exptl_crystal_density_method 'not measured'
_exptl_crystal_description block
_exptl_crystal_F_000 932
_exptl_crystal_size_max 0.36
_exptl_crystal_size_mid 0.29
_exptl_crystal_size_min 0.25
_refine_diff_density_max 1.276
_refine_diff_density_min -0.772
_refine_diff_density_rms 0.127
_refine_ls_extinction_method none
_refine_ls_goodness_of_fit_ref 1.048
_refine_ls_hydrogen_treatment constr
_refine_ls_matrix_type full
_refine_ls_number_parameters 478
_refine_ls_number_reflns 7990
_refine_ls_number_restraints 0
_refine_ls_restrained_S_all 1.048
_refine_ls_R_factor_all 0.0597
_refine_ls_R_factor_gt 0.0384
_refine_ls_shift/su_max 0.001
_refine_ls_shift/su_mean 0.000
_refine_ls_structure_factor_coef Fsqd
_refine_ls_weighting_details 'calc w=1/[\s^2^(Fo^2^)+(0.0396P)^2^+2.9365P] where P=(Fo^2^+2Fc^2^)/3'
_refine_ls_weighting_scheme calc
_refine_ls_wR_factor_gt 0.0868
_refine_ls_wR_factor_ref 0.1038
_reflns_number_gt 6058
_reflns_number_total 7990
_reflns_threshold_expression >2sigma(I)
_cod_data_source_file om301228h_si_002.cif
_cod_data_source_block compound1
_cod_depositor_comments
;
The following automatic conversions were performed:

'_symmetry_cell_setting' value 'Triclinic' changed to 'triclinic'
according to /home/saulius/struct/CIF-dictionaries/cif_core.dic
dictionary named 'cif_core.dic' version 2.4.2 from 2011-04-26.

Automatic conversion script
Id: cif_fix_values 1891 2012-01-12 08:04:46Z andrius 
;
_cod_original_sg_symbol_H-M P-1
_cod_database_code 4080040

loop_
_symmetry_equiv_pos_as_xyz
'x, y, z'
'-x, -y, -z'

loop_
_atom_site_label
_atom_site_type_symbol
_atom_site_fract_x
_atom_site_fract_y
_atom_site_fract_z
_atom_site_U_iso_or_equiv
_atom_site_adp_type
_atom_site_occupancy
_atom_site_symmetry_multiplicity
_atom_site_calc_flag
_atom_site_refinement_flags
Ru1 Ru 0.04138(3) 0.65392(2) 0.35096(2) 0.02147(9) Uani 1 1 d .
Ru2 Ru -0.13159(3) 0.75136(2) 0.23901(2) 0.02003(8) Uani 1 1 d .
N3 N -0.0101(3) 0.6759(2) 0.1099(2) 0.0207(6) Uani 1 1 d .
N4 N 0.1597(3) 0.6578(3) 0.2044(2) 0.0223(7) Uani 1 1 d .
N1 N 0.0906(3) 0.8211(3) 0.3691(3) 0.0252(7) Uani 1 1 d .
O4 O -0.3165(3) 0.5770(2) 0.2381(3) 0.0369(7) Uani 1 1 d .
O2 O -0.0610(3) 0.4360(2) 0.3159(2) 0.0351(7) Uani 1 1 d .
C4 C -0.2435(4) 0.6418(3) 0.2384(3) 0.0262(8) Uani 1 1 d .
O3 O -0.2931(3) 0.8555(3) 0.4171(2) 0.0378(7) Uani 1 1 d .
N2 N -0.0178(3) 0.8913(3) 0.2328(2) 0.0226(7) Uani 1 1 d .
C44 C 0.2796(4) 0.5627(4) 0.3861(3) 0.0305(9) Uani 1 1 d .
H44 H 0.2222 0.5124 0.3692 0.037 Uiso 1 1 calc R
C3 C -0.2319(4) 0.8157(3) 0.3491(3) 0.0247(8) Uani 1 1 d .
F2 F 0.4510(3) 0.7914(3) 0.2693(3) 0.0586(9) Uani 1 1 d .
C2 C -0.0173(4) 0.5182(3) 0.3292(3) 0.0258(8) Uani 1 1 d .
C35 C 0.1149(4) 0.6551(3) 0.1103(3) 0.0230(8) Uani 1 1 d .
O1 O -0.1374(3) 0.6705(3) 0.5451(2) 0.0406(8) Uani 1 1 d .
C24 C -0.2120(4) 0.8565(3) 0.1321(3) 0.0232(8) Uani 1 1 d .
C15 C 0.0640(4) 0.9078(3) 0.3020(3) 0.0232(8) Uani 1 1 d .
C18 C -0.0475(4) 0.9762(3) 0.1663(3) 0.0259(8) Uani 1 1 d .
C40 C 0.4084(4) 0.7132(4) 0.3402(4) 0.0401(11) Uani 1 1 d .
C1 C -0.0669(4) 0.6615(3) 0.4719(3) 0.0268(9) Uani 1 1 d .
C37 C 0.3675(4) 0.6359(3) 0.1164(3) 0.0304(9) Uani 1 1 d .
H37 H 0.4542 0.6359 0.1203 0.036 Uiso 1 1 calc R
C32 C 0.0151(4) 0.6298(3) -0.0706(3) 0.0296(9) Uani 1 1 d .
H32 H -0.0233 0.6171 -0.1306 0.036 Uiso 1 1 calc R
C36 C 0.3244(4) 0.6244(3) 0.0240(3) 0.0311(9) Uani 1 1 d .
H36 H 0.3807 0.6116 -0.0368 0.037 Uiso 1 1 calc R
C34 C 0.1953(4) 0.6315(3) 0.0188(3) 0.0266(9) Uani 1 1 d .
C31 C -0.0564(4) 0.6606(3) 0.0212(3) 0.0285(9) Uani 1 1 d .
H31 H -0.1437 0.6715 0.0207 0.034 Uiso 1 1 calc R
C38 C 0.2825(4) 0.6479(3) 0.2069(3) 0.0274(9) Uani 1 1 d .
C33 C 0.1414(4) 0.6180(3) -0.0729(3) 0.0314(9) Uani 1 1 d .
H33 H 0.1922 0.6009 -0.1357 0.038 Uiso 1 1 calc R
C39 C 0.3247(4) 0.6423(3) 0.3112(3) 0.0279(9) Uani 1 1 d .
C13 C 0.1915(4) 1.0259(4) 0.3866(4) 0.0372(11) Uani 1 1 d .
H13 H 0.2278 1.0945 0.3916 0.045 Uiso 1 1 calc R
C11 C 0.1577(4) 0.8400(3) 0.4449(3) 0.0309(9) Uani 1 1 d .
H11 H 0.1713 0.7812 0.4942 0.037 Uiso 1 1 calc R
C16 C 0.0915(4) 1.0953(3) 0.2315(4) 0.0332(10) Uani 1 1 d .
H16 H 0.1294 1.1641 0.2297 0.040 Uiso 1 1 calc R
C17 C 0.0121(4) 1.0771(3) 0.1626(3) 0.0330(10) Uani 1 1 d .
H17 H -0.0041 1.1328 0.1110 0.040 Uiso 1 1 calc R
C43 C 0.3181(5) 0.5570(4) 0.4848(4) 0.0414(11) Uani 1 1 d .
H43 H 0.2876 0.5025 0.5347 0.050 Uiso 1 1 calc R
C14 C 0.1179(4) 1.0108(3) 0.3064(3) 0.0303(9) Uani 1 1 d .
C41 C 0.4457(4) 0.7094(5) 0.4376(4) 0.0480(13) Uani 1 1 d .
H41 H 0.5019 0.7605 0.4548 0.058 Uiso 1 1 calc R
C42 C 0.4009(5) 0.6307(5) 0.5103(4) 0.0464(13) Uani 1 1 d .
H42 H 0.4268 0.6271 0.5779 0.056 Uiso 1 1 calc R
F1 F -0.1378(3) 1.1241(2) 0.0018(2) 0.0414(6) Uani 1 1 d .
C19 C -0.1497(4) 0.9558(3) 0.1075(3) 0.0257(8) Uani 1 1 d .
C20 C -0.1955(4) 1.0294(3) 0.0316(3) 0.0316(9) Uani 1 1 d .
C21 C -0.2971(4) 1.0114(4) -0.0172(3) 0.0362(10) Uani 1 1 d .
H21 H -0.3254 1.0638 -0.0674 0.043 Uiso 1 1 calc R
C23 C -0.3152(4) 0.8397(3) 0.0835(3) 0.0308(9) Uani 1 1 d .
H23 H -0.3589 0.7748 0.1017 0.037 Uiso 1 1 calc R
C22 C -0.3573(4) 0.9145(4) 0.0088(3) 0.0325(10) Uani 1 1 d .
H22 H -0.4273 0.8993 -0.0244 0.039 Uiso 1 1 calc R
C12 C 0.2096(4) 0.9407(4) 0.4567(4) 0.0403(11) Uani 1 1 d .
H12 H 0.2567 0.9496 0.5126 0.048 Uiso 1 1 calc R
F2A F 0.4260(3) 0.4014(2) 0.2029(3) 0.0587(9) Uani 1 1 d .
F1A F 0.2223(3) 0.4085(2) 0.1843(3) 0.0507(7) Uani 1 1 d .
B1A B 0.3350(5) 0.3541(4) 0.1568(5) 0.0389(13) Uani 1 1 d .
F3A F 0.3300(3) 0.2419(2) 0.1893(3) 0.0568(8) Uani 1 1 d .
F4A F 0.3637(4) 0.3615(3) 0.0500(3) 0.0734(11) Uani 1 1 d .
C1S C -0.3899(5) 1.1873(4) 0.2243(4) 0.0460(12) Uani 1 1 d .
H1S1 H -0.4485 1.2493 0.2497 0.055 Uiso 1 1 calc R
H1S2 H -0.3727 1.1971 0.1479 0.055 Uiso 1 1 calc R
Cl1S Cl -0.24860(12) 1.19291(11) 0.28055(11) 0.0506(3) Uani 1 1 d .
Cl2S Cl -0.49831(11) 1.06615(11) 0.38631(9) 0.0434(3) Uani 1 1 d .
C2S C -0.4491(5) 1.0797(4) 0.2503(3) 0.0391(11) Uani 1 1 d .
H2S1 H -0.3890 1.0171 0.2292 0.047 Uiso 1 1 calc R
H2S2 H -0.5215 1.0765 0.2112 0.047 Uiso 1 1 calc R

loop_
_atom_site_aniso_label
_atom_site_aniso_U_11
_atom_site_aniso_U_22
_atom_site_aniso_U_33
_atom_site_aniso_U_23
_atom_site_aniso_U_13
_atom_site_aniso_U_12
Ru1 0.02385(17) 0.01965(15) 0.02084(16) 0.00129(12) -0.00340(12) -0.00099(12)
Ru2 0.02168(16) 0.01782(15) 0.02038(16) 0.00105(11) -0.00233(12) -0.00119(11)
N3 0.0293(18) 0.0171(14) 0.0149(15) 0.0029(12) -0.0001(13) -0.0015(13)
N4 0.0226(17) 0.0193(15) 0.0243(17) 0.0003(13) -0.0007(13) -0.0013(13)
N1 0.0229(17) 0.0241(16) 0.0287(18) -0.0027(14) -0.0042(14) 0.0001(13)
O4 0.0325(17) 0.0319(16) 0.0474(19) -0.0005(14) -0.0033(14) -0.0127(14)
O2 0.0467(19) 0.0253(15) 0.0335(17) -0.0002(13) -0.0024(14) -0.0073(14)
C4 0.028(2) 0.027(2) 0.022(2) -0.0005(16) -0.0024(16) 0.0032(17)
O3 0.0389(18) 0.0421(18) 0.0311(17) -0.0105(14) 0.0049(14) -0.0021(15)
N2 0.0220(17) 0.0224(16) 0.0233(17) -0.0020(13) -0.0016(13) -0.0016(13)
C44 0.026(2) 0.030(2) 0.036(2) -0.0035(18) -0.0105(18) 0.0015(17)
C3 0.024(2) 0.0228(18) 0.029(2) 0.0020(16) -0.0085(16) -0.0035(16)
F2 0.059(2) 0.0558(19) 0.062(2) -0.0113(16) 0.0092(16) -0.0344(16)
C2 0.031(2) 0.026(2) 0.0192(19) 0.0029(15) -0.0036(16) 0.0022(17)
C35 0.025(2) 0.0144(16) 0.029(2) 0.0046(14) -0.0028(16) -0.0037(14)
O1 0.049(2) 0.0400(18) 0.0277(17) 0.0068(14) 0.0094(15) 0.0011(15)
C24 0.027(2) 0.0208(18) 0.0200(19) -0.0003(15) 0.0002(15) 0.0036(15)
C15 0.023(2) 0.0219(18) 0.024(2) -0.0024(15) 0.0008(15) -0.0009(15)
C18 0.029(2) 0.0194(18) 0.027(2) 0.0045(15) 0.0021(16) -0.0016(16)
C40 0.028(2) 0.042(3) 0.050(3) -0.014(2) 0.002(2) -0.005(2)
C1 0.033(2) 0.0226(19) 0.026(2) 0.0050(16) -0.0096(18) -0.0014(17)
C37 0.027(2) 0.025(2) 0.036(2) 0.0019(17) 0.0029(18) -0.0007(17)
C32 0.047(3) 0.0227(19) 0.0182(19) -0.0008(15) -0.0018(18) -0.0006(18)
C36 0.034(2) 0.0229(19) 0.032(2) 0.0056(17) 0.0090(18) 0.0035(17)
C34 0.037(2) 0.0191(18) 0.022(2) 0.0021(15) 0.0046(17) -0.0012(16)
C31 0.039(2) 0.0211(19) 0.026(2) 0.0022(16) -0.0067(18) 0.0004(17)
C38 0.029(2) 0.0202(18) 0.033(2) -0.0015(16) -0.0024(17) -0.0026(16)
C33 0.043(3) 0.024(2) 0.025(2) 0.0046(16) 0.0033(18) -0.0006(18)
C39 0.023(2) 0.0244(19) 0.035(2) -0.0036(17) -0.0008(17) 0.0037(16)
C13 0.035(3) 0.027(2) 0.052(3) -0.005(2) -0.010(2) -0.0037(19)
C11 0.034(2) 0.027(2) 0.033(2) -0.0033(17) -0.0090(18) 0.0008(18)
C16 0.034(2) 0.0184(19) 0.047(3) 0.0023(18) -0.003(2) -0.0063(17)
C17 0.035(2) 0.026(2) 0.036(2) 0.0043(18) 0.0029(19) 0.0000(18)
C43 0.039(3) 0.051(3) 0.035(3) -0.003(2) -0.013(2) 0.010(2)
C14 0.025(2) 0.025(2) 0.041(2) -0.0069(18) -0.0021(18) -0.0034(17)
C41 0.027(2) 0.062(3) 0.058(3) -0.028(3) -0.006(2) -0.002(2)
C42 0.033(3) 0.066(3) 0.041(3) -0.021(3) -0.015(2) 0.016(2)
F1 0.0526(17) 0.0293(13) 0.0402(15) 0.0152(11) -0.0031(13) -0.0015(12)
C19 0.030(2) 0.0219(18) 0.024(2) 0.0033(15) -0.0006(16) 0.0007(16)
C20 0.036(2) 0.027(2) 0.029(2) 0.0061(17) 0.0014(18) 0.0022(18)
C21 0.044(3) 0.035(2) 0.027(2) 0.0022(18) -0.007(2) 0.013(2)
C23 0.028(2) 0.024(2) 0.039(2) -0.0025(18) -0.0029(18) 0.0058(17)
C22 0.035(2) 0.038(2) 0.025(2) 0.0033(18) -0.0104(18) 0.0046(19)
C12 0.040(3) 0.032(2) 0.053(3) -0.012(2) -0.020(2) -0.002(2)
F2A 0.0485(19) 0.0330(15) 0.101(3) -0.0038(16) -0.0325(18) -0.0027(13)
F1A 0.0337(16) 0.0436(16) 0.074(2) -0.0027(15) -0.0048(14) 0.0034(13)
B1A 0.032(3) 0.029(3) 0.058(4) -0.014(2) -0.008(3) 0.000(2)
F3A 0.0512(19) 0.0282(14) 0.093(3) 0.0036(15) -0.0170(17) -0.0050(13)
F4A 0.098(3) 0.058(2) 0.061(2) -0.0180(17) 0.023(2) -0.029(2)
C1S 0.058(3) 0.047(3) 0.030(2) 0.006(2) -0.005(2) 0.009(2)
Cl1S 0.0419(7) 0.0536(7) 0.0527(8) 0.0055(6) 0.0069(6) -0.0026(6)
Cl2S 0.0377(6) 0.0605(8) 0.0312(6) 0.0048(5) -0.0018(5) -0.0056(6)
C2S 0.048(3) 0.041(3) 0.027(2) -0.0030(19) -0.004(2) 0.009(2)

loop_
_atom_type_symbol
_atom_type_description
_atom_type_scat_dispersion_real
_atom_type_scat_dispersion_imag
_atom_type_scat_source
C C 0.0033 0.0016 'International Tables Vol C Tables 4.2.6.8 and 6.1.1.4'
H H 0.0000 0.0000 'International Tables Vol C Tables 4.2.6.8 and 6.1.1.4'
B B 0.0013 0.0007 'International Tables Vol C Tables 4.2.6.8 and 6.1.1.4'
N N 0.0061 0.0033 'International Tables Vol C Tables 4.2.6.8 and 6.1.1.4'
F F 0.0171 0.0103 'International Tables Vol C Tables 4.2.6.8 and 6.1.1.4'
Ru Ru -1.2594 0.8363 'International Tables Vol C Tables 4.2.6.8 and 6.1.1.4'
Cl Cl 0.1484 0.1585 'International Tables Vol C Tables 4.2.6.8 and 6.1.1.4'
O O 0.0106 0.0060 'International Tables Vol C Tables 4.2.6.8 and 6.1.1.4'

loop_
_geom_angle_atom_site_label_1
_geom_angle_atom_site_label_2
_geom_angle_atom_site_label_3
_geom_angle
C2 Ru1 C1 88.47(17)
C2 Ru1 N1 173.21(15)
C1 Ru1 N1 90.36(15)
C2 Ru1 N4 93.84(15)
C1 Ru1 N4 175.05(14)
N1 Ru1 N4 86.83(12)
C2 Ru1 H44 74.5
C1 Ru1 H44 111.6
N1 Ru1 H44 112.1
N4 Ru1 H44 73.2
C2 Ru1 Ru2 88.73(12)
C1 Ru1 Ru2 91.59(12)
N1 Ru1 Ru2 84.62(9)
N4 Ru1 Ru2 84.09(9)
H44 Ru1 Ru2 150.5
C3 Ru2 C4 89.47(17)
C3 Ru2 C24 91.80(16)
C4 Ru2 C24 95.16(16)
C3 Ru2 N2 88.36(15)
C4 Ru2 N2 173.41(15)
C24 Ru2 N2 78.69(14)
C3 Ru2 N3 179.03(15)
C4 Ru2 N3 91.29(15)
C24 Ru2 N3 88.73(13)
N2 Ru2 N3 90.96(12)
C3 Ru2 Ru1 96.82(12)
C4 Ru2 Ru1 102.91(12)
C24 Ru2 Ru1 159.99(11)
N2 Ru2 Ru1 83.53(9)
N3 Ru2 Ru1 82.42(8)
C31 N3 C35 117.0(3)
C31 N3 Ru2 119.1(3)
C35 N3 Ru2 123.4(2)
C38 N4 C35 118.6(3)
C38 N4 Ru1 117.9(3)
C35 N4 Ru1 122.9(3)
C11 N1 C15 117.9(3)
C11 N1 Ru1 118.6(3)
C15 N1 Ru1 123.3(3)
O4 C4 Ru2 177.4(4)
C18 N2 C15 118.8(3)
C18 N2 Ru2 115.4(3)
C15 N2 Ru2 124.7(2)
C43 C44 C39 120.6(4)
O3 C3 Ru2 179.7(4)
O2 C2 Ru1 176.0(4)
N3 C35 N4 116.7(3)
N3 C35 C34 122.3(4)
N4 C35 C34 121.0(4)
C23 C24 C19 118.7(4)
C23 C24 Ru2 127.5(3)
C19 C24 Ru2 113.8(3)
N2 C15 N1 117.3(3)
N2 C15 C14 121.9(4)
N1 C15 C14 120.7(4)
N2 C18 C17 120.8(4)
N2 C18 C19 114.1(3)
C17 C18 C19 124.9(4)
F2 C40 C41 119.4(4)
F2 C40 C39 117.7(4)
C41 C40 C39 122.9(5)
O1 C1 Ru1 176.6(4)
C36 C37 C38 119.5(4)
C33 C32 C31 119.0(4)
C37 C36 C34 119.4(4)
C33 C34 C36 123.7(4)
C33 C34 C35 117.9(4)
C36 C34 C35 118.4(4)
N3 C31 C32 124.2(4)
N4 C38 C37 122.5(4)
N4 C38 C39 116.0(4)
C37 C38 C39 121.3(4)
C32 C33 C34 119.3(4)
C40 C39 C44 117.1(4)
C40 C39 C38 122.9(4)
C44 C39 C38 120.1(4)
C12 C13 C14 119.1(4)
N1 C11 C12 124.3(4)
C17 C16 C14 119.3(4)
C16 C17 C18 120.8(4)
C42 C43 C44 120.1(5)
C13 C14 C15 118.9(4)
C13 C14 C16 123.1(4)
C15 C14 C16 117.9(4)
C40 C41 C42 119.5(5)
C41 C42 C43 119.9(5)
C20 C19 C24 117.2(4)
C20 C19 C18 125.1(4)
C24 C19 C18 117.7(3)
F1 C20 C21 116.0(4)
F1 C20 C19 120.3(4)
C21 C20 C19 123.8(4)
C20 C21 C22 118.1(4)
C24 C23 C22 122.2(4)
C21 C22 C23 120.0(4)
C13 C12 C11 118.7(4)
F1A B1A F4A 109.6(5)
F1A B1A F2A 110.0(4)
F4A B1A F2A 109.1(5)
F1A B1A F3A 109.3(4)
F4A B1A F3A 109.3(4)
F2A B1A F3A 109.6(4)
C2S C1S Cl1S 112.2(3)
C1S C2S Cl2S 110.7(3)

loop_
_geom_bond_atom_site_label_1
_geom_bond_atom_site_label_2
_geom_bond_distance
Ru1 C2 1.843(4)
Ru1 C1 1.847(4)
Ru1 N1 2.152(3)
Ru1 N4 2.165(3)
Ru1 H44 2.5400
Ru1 Ru2 2.6881(4)
Ru2 C3 1.855(4)
Ru2 C4 1.858(4)
Ru2 C24 2.068(4)
Ru2 N2 2.154(3)
Ru2 N3 2.196(3)
N3 C31 1.334(5)
N3 C35 1.365(5)
N4 C38 1.337(5)
N4 C35 1.369(5)
N1 C11 1.329(5)
N1 C15 1.369(5)
O4 C4 1.152(5)
O2 C2 1.157(5)
O3 C3 1.143(5)
N2 C18 1.357(5)
N2 C15 1.367(5)
C44 C43 1.391(6)
C44 C39 1.405(6)
F2 C40 1.354(6)
C35 C34 1.415(5)
O1 C1 1.151(5)
C24 C23 1.382(6)
C24 C19 1.421(5)
C15 C14 1.416(5)
C18 C17 1.415(6)
C18 C19 1.460(6)
C40 C41 1.370(7)
C40 C39 1.385(6)
C37 C36 1.355(6)
C37 C38 1.410(6)
C32 C33 1.368(6)
C32 C31 1.392(6)
C36 C34 1.410(6)
C34 C33 1.407(6)
C38 C39 1.477(6)
C13 C12 1.362(7)
C13 C14 1.412(6)
C11 C12 1.397(6)
C16 C17 1.349(6)
C16 C14 1.416(6)
C43 C42 1.385(7)
C41 C42 1.379(8)
F1 C20 1.360(5)
C19 C20 1.409(5)
C20 C21 1.372(6)
C21 C22 1.388(6)
C23 C22 1.392(6)
F2A B1A 1.383(6)
F1A B1A 1.366(6)
B1A F4A 1.383(7)
B1A F3A 1.402(6)
C1S C2S 1.496(7)
C1S Cl1S 1.784(5)
Cl2S C2S 1.785(5)

loop_
_geom_torsion_atom_site_label_1
_geom_torsion_atom_site_label_2
_geom_torsion_atom_site_label_3
_geom_torsion_atom_site_label_4
_geom_torsion
N4 C38 C39 C44 54.0(5)
N2 C18 C19 C24 5.2(5)
N1 Ru1 Ru2 N2 17.57(12)
N3 Ru2 Ru1 N4 22.05(11)
